data_4128550
loop_
_publ_author_name
'Mark, Justin'
'Wang, Jian'
'Wu, Kui'
'Lo, Jeane Gladys'
'Lee, Shannon'
'Kovnir, Kirill'

_publ_section_title
;
 Ba<sub>2</sub>Si<sub>3</sub>P<sub>6</sub>: 1D Nonlinear Optical Material
 with Thermal Barrier Chains.
;
_journal_issue 30
_journal_name_full 'Journal of the American Chemical Society'
_journal_page_first 11976
_journal_page_last 11983
_journal_paper_doi 10.1021/jacs.9b04653
_journal_volume 141
_journal_year 2019
_chemical_formula_sum 'Ba2 P6 Si3'
_chemical_formula_weight 544.77
_space_group_crystal_system orthorhombic
_space_group_IT_number 33
_space_group_name_Hall 'P 2c -2n'
_space_group_name_H-M_alt 'P n a 21'
_audit_creation_method SHELXL-2016/6
_cell_angle_alpha 90
_cell_angle_beta 90
_cell_angle_gamma 90
_cell_formula_units_Z 4
_cell_length_a 9.6272(4)
_cell_length_b 9.1437(4)
_cell_length_c 11.9261(6)
_cell_measurement_reflns_used 21640
_cell_measurement_temperature 100(2)
_cell_measurement_theta_max 27.496
_cell_measurement_theta_min 2.807
_cell_volume 1049.83(8)
_computing_structure_refinement 'SHELXL-2016/6 (Sheldrick, 2016)'
_computing_structure_solution 'SHELXT 2014/5 (Sheldrick, 2014)'
_diffrn_ambient_temperature 100(2)
_diffrn_measured_fraction_theta_full 0.998
_diffrn_measured_fraction_theta_max 0.998
_diffrn_measurement_device_type 'Bruker APEX II CCD area-detector'
_diffrn_measurement_method 'profile data from \w scans'
_diffrn_radiation_type MoK\a
_diffrn_radiation_wavelength 0.71073
_diffrn_reflns_av_R_equivalents 0.0697
_diffrn_reflns_av_unetI/netI 0.0294
_diffrn_reflns_Laue_measured_fraction_full 0.998
_diffrn_reflns_Laue_measured_fraction_max 0.998
_diffrn_reflns_limit_h_max 11
_diffrn_reflns_limit_h_min -12
_diffrn_reflns_limit_k_max 11
_diffrn_reflns_limit_k_min -11
_diffrn_reflns_limit_l_max 15
_diffrn_reflns_limit_l_min -15
_diffrn_reflns_number 21621
_diffrn_reflns_point_group_measured_fraction_full 0.998
_diffrn_reflns_point_group_measured_fraction_max 0.999
_diffrn_reflns_theta_full 25.242
_diffrn_reflns_theta_max 27.496
_diffrn_reflns_theta_min 2.807
_diffrn_source 'fine-focus sealed tube'
_exptl_absorpt_coefficient_mu 8.645
_exptl_absorpt_correction_T_max 0.7456
_exptl_absorpt_correction_T_min 0.6310
_exptl_absorpt_correction_type multi-scan
_exptl_absorpt_process_details SADABS
_exptl_crystal_colour black
_exptl_crystal_density_diffrn 3.447
_exptl_crystal_description block
_exptl_crystal_F_000 976
_exptl_crystal_size_max 0.207
_exptl_crystal_size_mid 0.148
_exptl_crystal_size_min 0.072
_refine_diff_density_max 0.769
_refine_diff_density_min -1.634
_refine_diff_density_rms 0.147
_refine_ls_abs_structure_details
;
 Refined as an inversion twin.
;
_refine_ls_abs_structure_Flack 0.112(15)
_refine_ls_extinction_method none
_refine_ls_goodness_of_fit_ref 1.109
_refine_ls_hydrogen_treatment undef
_refine_ls_matrix_type full
_refine_ls_number_parameters 101
_refine_ls_number_reflns 2399
_refine_ls_number_restraints 1
_refine_ls_restrained_S_all 1.108
_refine_ls_R_factor_all 0.0185
_refine_ls_R_factor_gt 0.0151
_refine_ls_shift/su_max 0.000
_refine_ls_shift/su_mean 0.000
_refine_ls_structure_factor_coef Fsqd
_refine_ls_weighting_details 'w=1/[\s^2^(Fo^2^)+0.8884P] where P=(Fo^2^+2Fc^2^)/3'
_refine_ls_weighting_scheme calc
_refine_ls_wR_factor_gt 0.0315
_refine_ls_wR_factor_ref 0.0319
_reflns_Friedel_coverage 0.909
_reflns_Friedel_fraction_full 0.999
_reflns_Friedel_fraction_max 0.999
_reflns_number_gt 2280
_reflns_number_total 2399
_reflns_threshold_expression 'I > 2\s(I)'
_cod_data_source_file ja9b04653_si_002.cif
_cod_data_source_block shelx
_cod_database_code 4128550
_shelx_shelxl_version_number 2016/6
_shelx_space_group_comment
;
The symmetry employed for this shelxl refinement is uniquely defined
by the following loop, which should always be used as a source of
symmetry information in preference to the above space-group names.
They are only intended as comments.
;
_shelx_estimated_absorpt_t_min 0.268
_shelx_estimated_absorpt_t_max 0.575

loop_
_space_group_symop_operation_xyz
'x, y, z'
'-x, -y, z+1/2'
'x+1/2, -y+1/2, z'
'-x+1/2, y+1/2, z+1/2'

loop_
_atom_site_label
_atom_site_type_symbol
_atom_site_fract_x
_atom_site_fract_y
_atom_site_fract_z
_atom_site_U_iso_or_equiv
_atom_site_adp_type
_atom_site_occupancy
_atom_site_site_symmetry_order
_atom_site_calc_flag
Ba1 Ba 0.98116(2) 0.81592(3) 0.72440(3) 0.00328(7) Uani 1 1 d
Ba2 Ba 0.75013(3) 0.24913(4) 0.58951(3) 0.00723(7) Uani 1 1 d
P1 P 1.24337(13) 0.72218(16) 0.52829(12) 0.0029(3) Uani 1 1 d
P2 P 0.50943(12) 0.70733(17) 0.29415(12) 0.0034(3) Uani 1 1 d
P3 P 0.20418(12) 0.47814(16) 0.27655(13) 0.0041(3) Uani 1 1 d
P4 P 0.49991(13) 0.44870(16) 0.49556(13) 0.0038(3) Uani 1 1 d
P5 P 0.81708(13) 0.44409(17) 0.34608(14) 0.0066(3) Uani 1 1 d
P6 P 1.06926(12) 0.56896(17) 0.54980(13) 0.0040(3) Uani 1 1 d
Si1 Si 1.01692(13) 0.56450(17) 0.36938(13) 0.0033(3) Uani 1 1 d
Si2 Si 0.34861(13) 0.58508(17) 0.39667(13) 0.0026(3) Uani 1 1 d
Si3 Si 0.65983(14) 0.59488(17) 0.41784(13) 0.0031(3) Uani 1 1 d

loop_
_atom_site_aniso_label
_atom_site_aniso_U_11
_atom_site_aniso_U_22
_atom_site_aniso_U_33
_atom_site_aniso_U_23
_atom_site_aniso_U_13
_atom_site_aniso_U_12
Ba1 0.00358(11) 0.00318(14) 0.00307(13) -0.00082(14) -0.00013(17) -0.00024(9)
Ba2 0.00398(12) 0.00702(15) 0.01068(14) -0.00269(13) -0.00148(11) 0.00269(11)
P1 0.0022(6) 0.0025(7) 0.0039(7) -0.0003(5) -0.0006(4) 0.0007(5)
P2 0.0033(6) 0.0038(7) 0.0031(7) 0.0004(5) -0.0003(4) -0.0015(5)
P3 0.0012(6) 0.0041(7) 0.0070(7) -0.0019(6) 0.0005(5) -0.0004(5)
P4 0.0021(6) 0.0038(6) 0.0056(7) 0.0018(5) 0.0000(4) 0.0001(5)
P5 0.0021(6) 0.0057(7) 0.0121(8) -0.0057(6) 0.0008(5) -0.0006(5)
P6 0.0033(5) 0.0033(7) 0.0055(7) 0.0004(5) 0.0012(5) -0.0010(4)
Si1 0.0010(6) 0.0029(7) 0.0058(7) -0.0012(6) 0.0003(5) -0.0002(5)
Si2 0.0010(6) 0.0031(8) 0.0037(7) -0.0004(6) -0.0001(5) 0.0000(5)
Si3 0.0022(6) 0.0023(8) 0.0047(8) -0.0006(6) 0.0005(5) -0.0014(5)

loop_
_atom_type_symbol
_atom_type_description
_atom_type_scat_dispersion_real
_atom_type_scat_dispersion_imag
_atom_type_scat_source
Si Si 0.0817 0.0704 'International Tables Vol C Tables 4.2.6.8 and 6.1.1.4'
P P 0.1023 0.0942 'International Tables Vol C Tables 4.2.6.8 and 6.1.1.4'
Ba Ba -0.3244 2.2819 'International Tables Vol C Tables 4.2.6.8 and 6.1.1.4'

loop_
_geom_angle_atom_site_label_1
_geom_angle_atom_site_label_2
_geom_angle_atom_site_label_3
_geom_angle
_geom_angle_site_symmetry_1
_geom_angle_site_symmetry_3
P6 Ba1 P3 71.84(4) . 2_665
P6 Ba1 P1 69.25(3) . 3_465
P3 Ba1 P1 70.75(4) 2_665 3_465
P6 Ba1 P5 68.34(4) . 2_765
P3 Ba1 P5 69.93(3) 2_665 2_765
P1 Ba1 P5 128.86(4) 3_465 2_765
P6 Ba1 P5 137.96(3) . 4_655
P3 Ba1 P5 75.20(4) 2_665 4_655
P1 Ba1 P5 75.77(3) 3_465 4_655
P5 Ba1 P5 122.56(5) 2_765 4_655
P6 Ba1 P3 100.94(3) . 4_655
P3 Ba1 P3 143.04(4) 2_665 4_655
P1 Ba1 P3 142.09(4) 3_465 4_655
P5 Ba1 P3 73.74(3) 2_765 4_655
P5 Ba1 P3 121.05(4) 4_655 4_655
P6 Ba1 P4 147.74(4) . 4_655
P3 Ba1 P4 97.98(4) 2_665 4_655
P1 Ba1 P4 137.57(3) 3_465 4_655
P5 Ba1 P4 79.40(4) 2_765 4_655
P5 Ba1 P4 61.82(3) 4_655 4_655
P3 Ba1 P4 68.42(3) 4_655 4_655
P6 Ba1 P4 84.95(4) . 3_565
P3 Ba1 P4 133.04(3) 2_665 3_565
P1 Ba1 P4 62.89(3) 3_465 3_565
P5 Ba1 P4 137.59(3) 2_765 3_565
P5 Ba1 P4 99.45(4) 4_655 3_565
P3 Ba1 P4 80.15(3) 4_655 3_565
P4 Ba1 P4 120.886(11) 4_655 3_565
P6 Ba1 P1 37.66(3) . .
P3 Ba1 P1 108.27(4) 2_665 .
P1 Ba1 P1 90.05(4) 3_465 .
P5 Ba1 P1 72.87(4) 2_765 .
P5 Ba1 P1 163.56(4) 4_655 .
P3 Ba1 P1 66.14(3) 4_655 .
P4 Ba1 P1 131.60(3) 4_655 .
P4 Ba1 P1 66.13(3) 3_565 .
P6 Ba1 Si2 137.40(3) . 4_655
P3 Ba1 Si2 134.30(4) 2_665 4_655
P1 Ba1 Si2 142.60(4) 3_465 4_655
P5 Ba1 Si2 88.53(4) 2_765 4_655
P5 Ba1 Si2 84.60(3) 4_655 4_655
P3 Ba1 Si2 36.77(3) 4_655 4_655
P4 Ba1 Si2 37.12(3) 4_655 4_655
P4 Ba1 Si2 90.07(3) 3_565 4_655
P1 Ba1 Si2 102.56(3) . 4_655
P6 Ba1 P2 146.24(4) . 4_655
P3 Ba1 P2 140.11(3) 2_665 4_655
P1 Ba1 P2 106.32(3) 3_465 4_655
P5 Ba1 P2 124.82(3) 2_765 4_655
P5 Ba1 P2 65.89(3) 4_655 4_655
P3 Ba1 P2 61.06(3) 4_655 4_655
P4 Ba1 P2 56.31(3) 4_655 4_655
P4 Ba1 P2 64.79(3) 3_565 4_655
P1 Ba1 P2 111.53(3) . 4_655
Si2 Ba1 P2 36.30(3) 4_655 4_655
P6 Ba1 Si3 173.88(3) . 4_655
P3 Ba1 Si3 104.30(3) 2_665 4_655
P1 Ba1 Si3 105.13(3) 3_465 4_655
P5 Ba1 Si3 115.24(4) 2_765 4_655
P5 Ba1 Si3 36.06(3) 4_655 4_655
P3 Ba1 Si3 85.00(3) 4_655 4_655
P4 Ba1 Si3 36.28(3) 4_655 4_655
P4 Ba1 Si3 94.69(3) 3_565 4_655
P1 Ba1 Si3 147.09(3) . 4_655
Si2 Ba1 Si3 48.66(3) 4_655 4_655
P2 Ba1 Si3 36.50(3) 4_655 4_655
P4 Ba2 P4 139.23(5) 3 .
P4 Ba2 P3 123.32(3) 3 2_665
P4 Ba2 P3 84.77(4) . 2_665
P4 Ba2 P2 71.09(4) 3 4_645
P4 Ba2 P2 145.65(4) . 4_645
P3 Ba2 P2 61.17(4) 2_665 4_645
P4 Ba2 P6 81.61(3) 3 3_455
P4 Ba2 P6 93.02(4) . 3_455
P3 Ba2 P6 141.79(4) 2_665 3_455
P2 Ba2 P6 110.59(4) 4_645 3_455
P4 Ba2 P5 81.85(4) 3 .
P4 Ba2 P5 63.69(3) . .
P3 Ba2 P5 98.59(4) 2_665 .
P2 Ba2 P5 122.31(3) 4_645 .
P6 Ba2 P5 114.56(4) 3_455 .
P4 Ba2 P2 146.97(4) 3 2_665
P4 Ba2 P2 69.27(3) . 2_665
P3 Ba2 P2 63.26(3) 2_665 2_665
P2 Ba2 P2 89.91(4) 4_645 2_665
P6 Ba2 P2 80.25(3) 3_455 2_665
P5 Ba2 P2 130.93(3) . 2_665
P4 Ba2 Ba2 41.67(2) 3 3
P4 Ba2 Ba2 138.20(3) . 3
P3 Ba2 Ba2 82.37(2) 2_665 3
P2 Ba2 Ba2 46.89(2) 4_645 3
P6 Ba2 Ba2 120.77(2) 3_455 3
P5 Ba2 Ba2 79.19(2) . 3
P2 Ba2 Ba2 135.27(2) 2_665 3
P4 Ba2 Ba2 138.66(3) 3 3_455
P4 Ba2 Ba2 41.47(2) . 3_455
P3 Ba2 Ba2 97.35(2) 2_665 3_455
P2 Ba2 Ba2 133.17(2) 4_645 3_455
P6 Ba2 Ba2 59.61(2) 3_455 3_455
P5 Ba2 Ba2 100.61(2) . 3_455
P2 Ba2 Ba2 44.67(2) 2_665 3_455
Ba2 Ba2 Ba2 179.619(17) 3 3_455
P4 Ba2 Ba1 46.20(3) 3 1_545
P4 Ba2 Ba1 157.87(3) . 1_545
P3 Ba2 Ba1 109.06(3) 2_665 1_545
P2 Ba2 Ba1 49.53(3) 4_645 1_545
P6 Ba2 Ba1 65.33(2) 3_455 1_545
P5 Ba2 Ba1 128.05(2) . 1_545
P2 Ba2 Ba1 100.92(3) 2_665 1_545
Ba2 Ba2 Ba1 62.692(7) 3 1_545
Ba2 Ba2 Ba1 117.661(11) 3_455 1_545
P6 P1 Si2 93.99(8) . 1_655
P6 P1 Si3 105.45(7) . 3_565
Si2 P1 Si3 99.49(8) 1_655 3_565
P6 P1 Ba1 112.32(7) . 3_565
Si2 P1 Ba1 97.10(5) 1_655 3_565
Si3 P1 Ba1 137.30(7) 3_565 3_565
P6 P1 Ba1 62.27(5) . .
Si2 P1 Ba1 156.25(7) 1_655 .
Si3 P1 Ba1 87.28(5) 3_565 .
Ba1 P1 Ba1 92.98(4) 3_565 .
Si2 P2 Si1 105.15(8) . 3_465
Si2 P2 Si3 82.19(7) . .
Si1 P2 Si3 97.86(7) 3_465 .
Si2 P2 Ba2 155.68(7) . 4_654
Si1 P2 Ba2 99.17(6) 3_465 4_654
Si3 P2 Ba2 94.71(5) . 4_654
Si2 P2 Ba2 86.84(5) . 2_664
Si1 P2 Ba2 101.11(6) 3_465 2_664
Si3 P2 Ba2 160.02(7) . 2_664
Ba2 P2 Ba2 88.44(3) 4_654 2_664
Si2 P2 Ba1 70.05(5) . 4_644
Si1 P2 Ba1 169.31(7) 3_465 4_644
Si3 P2 Ba1 72.27(5) . 4_644
Ba2 P2 Ba1 85.98(3) 4_654 4_644
Ba2 P2 Ba1 88.32(3) 2_664 4_644
Si2 P3 Si1 91.70(7) . 1_455
Si2 P3 Ba1 145.23(7) . 2_664
Si1 P3 Ba1 86.87(5) 1_455 2_664
Si2 P3 Ba2 91.11(6) . 2_664
Si1 P3 Ba2 99.77(6) 1_455 2_664
Ba1 P3 Ba2 123.39(5) 2_664 2_664
Si2 P3 Ba1 75.80(5) . 4_644
Si1 P3 Ba1 160.95(7) 1_455 4_644
Ba1 P3 Ba1 95.24(4) 2_664 4_644
Ba2 P3 Ba1 94.85(3) 2_664 4_644
Si3 P4 Si2 84.11(7) . .
Si3 P4 Ba2 174.53(7) . 3_455
Si2 P4 Ba2 90.59(5) . 3_455
Si3 P4 Ba2 88.16(5) . .
Si2 P4 Ba2 168.34(7) . .
Ba2 P4 Ba2 96.86(4) 3_455 .
Si3 P4 Ba1 77.66(6) . 4_644
Si2 P4 Ba1 74.86(6) . 4_644
Ba2 P4 Ba1 99.67(4) 3_455 4_644
Ba2 P4 Ba1 94.99(4) . 4_644
Si3 P4 Ba1 89.49(6) . 3_465
Si2 P4 Ba1 91.99(6) . 3_465
Ba2 P4 Ba1 92.06(4) 3_455 3_465
Ba2 P4 Ba1 96.68(4) . 3_465
Ba1 P4 Ba1 162.34(5) 4_644 3_465
Si3 P5 Si1 103.49(8) . .
Si3 P5 Ba1 171.87(7) . 2_764
Si1 P5 Ba1 84.58(5) . 2_764
Si3 P5 Ba1 78.70(5) . 4_644
Si1 P5 Ba1 160.66(8) . 4_644
Ba1 P5 Ba1 93.38(4) 2_764 4_644
Si3 P5 Ba2 82.51(6) . .
Si1 P5 Ba2 108.02(7) . .
Ba1 P5 Ba2 95.98(4) 2_764 .
Ba1 P5 Ba2 91.32(3) 4_644 .
P1 P6 Si1 94.13(8) . .
P1 P6 Ba1 80.08(6) . .
Si1 P6 Ba1 126.05(7) . .
P1 P6 Ba2 99.77(5) . 3
Si1 P6 Ba2 103.59(7) . 3
Ba1 P6 Ba2 130.32(5) . 3
P6 Si1 P5 109.06(8) . .
P6 Si1 P3 107.56(7) . 1_655
P5 Si1 P3 117.01(8) . 1_655
P6 Si1 P2 112.01(9) . 3_565
P5 Si1 P2 112.09(8) . 3_565
P3 Si1 P2 98.79(7) 1_655 3_565
P3 Si2 P1 114.39(7) . 1_455
P3 Si2 P4 119.91(9) . .
P1 Si2 P4 103.56(8) 1_455 .
P3 Si2 P2 107.24(8) . .
P1 Si2 P2 114.14(9) 1_455 .
P4 Si2 P2 96.54(7) . .
P3 Si2 Ba1 67.44(5) . 4_644
P1 Si2 Ba1 169.71(8) 1_455 4_644
P4 Si2 Ba1 68.02(5) . 4_644
P2 Si2 Ba1 73.65(5) . 4_644
P5 Si3 P4 104.94(8) . .
P5 Si3 P1 116.03(7) . 3_465
P4 Si3 P1 116.23(8) . 3_465
P5 Si3 P2 117.26(8) . .
P4 Si3 P2 95.69(7) . .
P1 Si3 P2 105.31(8) 3_465 .
P5 Si3 Ba1 65.24(5) . 4_644
P4 Si3 Ba1 66.05(5) . 4_644
P1 Si3 Ba1 176.26(7) 3_465 4_644
P2 Si3 Ba1 71.24(5) . 4_644

loop_
_geom_bond_atom_site_label_1
_geom_bond_atom_site_label_2
_geom_bond_distance
_geom_bond_site_symmetry_2
Ba1 P6 3.1867(15) .
Ba1 P3 3.2863(14) 2_665
Ba1 P1 3.2912(14) 3_465
Ba1 P5 3.3957(15) 2_765
Ba1 P5 3.4238(14) 4_655
Ba1 P3 3.4298(13) 4_655
Ba1 P4 3.4590(16) 4_655
Ba1 P4 3.4804(16) 3_565
Ba1 P1 3.5464(14) .
Ba1 Si2 3.6006(16) 4_655
Ba1 P2 3.6754(16) 4_655
Ba1 Si3 3.6974(15) 4_655
Ba2 P4 3.2109(14) 3
Ba2 P4 3.2231(14) .
Ba2 P3 3.3746(16) 2_665
Ba2 P2 3.3852(14) 4_645
Ba2 P6 3.4228(15) 3_455
Ba2 P5 3.4673(17) .
Ba2 P2 3.5155(14) 2_665
Ba2 Ba2 4.81361(19) 3
Ba2 Ba2 4.8136(2) 3_455
P1 P6 2.1996(19) .
P1 Si2 2.250(2) 1_655
P1 Si3 2.276(2) 3_565
P2 Si2 2.2675(19) .
P2 Si1 2.272(2) 3_465
P2 Si3 2.309(2) .
P3 Si2 2.223(2) .
P3 Si1 2.2581(19) 1_455
P4 Si3 2.2396(19) .
P4 Si2 2.2511(19) .
P5 Si3 2.2193(19) .
P5 Si1 2.2340(19) .
P6 Si1 2.210(2) .
